data_7001315
loop_
_publ_author_name
'Yuan, Ling'
'Qin, Chao'
'Wang, Xinlong'
'Li, Yangguang'
'Wang, Enbo'

_publ_section_title
;
 A series of novel organic--inorganic hybrids based on
 \a-[AlW12O40]5&#x2212; polyoxoanions and transition-metal organoamine
 complexes
;
_journal_issue 21
_journal_name_full 'Dalton Transactions'
_journal_page_first 4169
_journal_page_last 4175
_journal_paper_doi 10.1039/b818535b
_journal_year 2009
_chemical_formula_sum 'C108 H77 Ag4 Al N18 O42 W12'
_chemical_formula_weight 4963.54
_chemical_name_systematic
;
?
;
_space_group_IT_number 60
_symmetry_cell_setting orthorhombic
_symmetry_space_group_name_Hall '-P 2n 2ab'
_symmetry_space_group_name_H-M 'P b c n'
_atom_sites_solution_hydrogens geom
_atom_sites_solution_primary direct
_atom_sites_solution_secondary difmap
_audit_creation_method SHELXL-97
_cell_angle_alpha 90.00
_cell_angle_beta 90.00
_cell_angle_gamma 90.00
_cell_formula_units_Z 4
_cell_length_a 18.8868(7)
_cell_length_b 29.4585(10)
_cell_length_c 21.2424(8)
_cell_measurement_temperature 298(2)
_cell_volume 11818.8(7)
_computing_cell_refinement PROCESS-AUTO
_computing_data_collection PROCESS-AUTO
_computing_data_reduction CrystalStructure
_computing_molecular_graphics 'CrystalStructure Ver. 3.5.1'
_computing_structure_refinement 'SHELXL-97 (Sheldrick, 1997)'
_computing_structure_solution 'SHELXS-97 (Sheldrick, 1990)'
_diffrn_ambient_temperature 298(2)
_diffrn_detector_area_resol_mean 0.01
_diffrn_measured_fraction_theta_full 0.988
_diffrn_measured_fraction_theta_max 0.988
_diffrn_measurement_device_type 'Rigaku R-AXIS RAPID IP'
_diffrn_measurement_method Oscillation
_diffrn_radiation_monochromator graphite
_diffrn_radiation_source 'Rotation anode'
_diffrn_radiation_type MoK\a
_diffrn_radiation_wavelength 0.71073
_diffrn_reflns_av_R_equivalents 0.0544
_diffrn_reflns_av_sigmaI/netI 0.0349
_diffrn_reflns_limit_h_max 22
_diffrn_reflns_limit_h_min -22
_diffrn_reflns_limit_k_max 35
_diffrn_reflns_limit_k_min -30
_diffrn_reflns_limit_l_max 25
_diffrn_reflns_limit_l_min -18
_diffrn_reflns_number 57033
_diffrn_reflns_theta_full 25.00
_diffrn_reflns_theta_max 25.00
_diffrn_reflns_theta_min 1.60
_diffrn_standards_decay_% 0
_diffrn_standards_interval_count 0
_diffrn_standards_interval_time 0
_diffrn_standards_number 0
_exptl_absorpt_coefficient_mu 12.369
_exptl_absorpt_correction_T_max 0.3710
_exptl_absorpt_correction_T_min 0.2422
_exptl_absorpt_correction_type multi-scan
_exptl_absorpt_process_details 'ABSCOR by T.Higashi 8 March, 1995'
_exptl_crystal_colour wheat
_exptl_crystal_density_diffrn 2.790
_exptl_crystal_density_method 'not measured'
_exptl_crystal_description block
_exptl_crystal_F_000 9104
_exptl_crystal_size_max 0.16
_exptl_crystal_size_mid 0.12
_exptl_crystal_size_min 0.10
_refine_diff_density_max 1.605
_refine_diff_density_min -6.997
_refine_diff_density_rms 0.235
_refine_ls_extinction_method none
_refine_ls_goodness_of_fit_ref 1.143
_refine_ls_hydrogen_treatment constr
_refine_ls_matrix_type full
_refine_ls_number_parameters 496
_refine_ls_number_reflns 10285
_refine_ls_number_restraints 3
_refine_ls_restrained_S_all 1.143
_refine_ls_R_factor_all 0.0606
_refine_ls_R_factor_gt 0.0446
_refine_ls_shift/su_max 0.001
_refine_ls_shift/su_mean 0.000
_refine_ls_structure_factor_coef Fsqd
_refine_ls_weighting_details 'calc w=1/[\s^2^(Fo^2^)+(0.0760P)^2^+0.0000P] where P=(Fo^2^+2Fc^2^)/3'
_refine_ls_weighting_scheme calc
_refine_ls_wR_factor_gt 0.1233
_refine_ls_wR_factor_ref 0.1333
_reflns_number_gt 8116
_reflns_number_total 10285
_reflns_threshold_expression >2sigma(I)
_cod_data_source_file b818535b.txt
_cod_data_source_block sa
_cod_depositor_comments
;
The following automatic conversions were performed:
'_symmetry_cell_setting' value 'Orthorhombic' changed to 'orthorhombic'
according to '/home/saulius/struct/CIF-dictionaries/cif_core.dic'
dictionary named 'cif_core.dic' version 2.4.1 from 2010-06-29.

Automatic conversion script
Id: cif_fix_enum 1527 2010-12-29 10:47:43Z saulius 
;
_cod_original_sg_symbol_H-M Pbcn
_cod_database_code 7001315

loop_
_symmetry_equiv_pos_as_xyz
'x, y, z'
'-x+1/2, -y+1/2, z+1/2'
'-x, y, -z+1/2'
'x+1/2, -y+1/2, -z'
'-x, -y, -z'
'x-1/2, y-1/2, -z-1/2'
'x, -y, z-1/2'
'-x-1/2, y-1/2, z'

loop_
_atom_site_label
_atom_site_type_symbol
_atom_site_fract_x
_atom_site_fract_y
_atom_site_fract_z
_atom_site_U_iso_or_equiv
_atom_site_adp_type
_atom_site_occupancy
_atom_site_symmetry_multiplicity
_atom_site_calc_flag
_atom_site_refinement_flags
_atom_site_disorder_assembly
_atom_site_disorder_group
Al1 Al 0.0000 0.29796(13) 0.2500 0.0209(9) Uani 1 2 d S . .
W1 W 0.01900(2) 0.383162(16) 0.13621(2) 0.03238(13) Uani 1 1 d . . .
W2 W 0.14043(2) 0.302721(15) 0.14204(2) 0.03327(13) Uani 1 1 d . . .
W3 W 0.11770(2) 0.292667(15) 0.37725(2) 0.03277(13) Uani 1 1 d . . .
W4 W 0.13384(2) 0.380873(16) 0.25330(2) 0.03069(13) Uani 1 1 d . . .
W5 W -0.00302(3) 0.212467(17) 0.36542(2) 0.03680(14) Uani 1 1 d . . .
W6 W 0.13212(2) 0.214869(16) 0.26636(2) 0.03653(14) Uani 1 1 d . . .
O1 O -0.0533(4) 0.3975(2) 0.1948(3) 0.0363(18) Uani 1 1 d . . .
O2 O -0.0445(4) 0.3349(3) 0.1088(3) 0.0359(17) Uani 1 1 d . . .
O3 O 0.0058(4) 0.4228(3) 0.0784(4) 0.044(2) Uani 1 1 d . . .
O4 O 0.0959(4) 0.3502(2) 0.0951(3) 0.0353(17) Uani 1 1 d . . .
O5 O 0.0883(4) 0.4144(2) 0.1853(3) 0.0334(17) Uani 1 1 d . . .
O6 O 0.2088(4) 0.2899(3) 0.0929(4) 0.046(2) Uani 1 1 d . . .
O7 O 0.0711(4) 0.2600(2) 0.1171(3) 0.0339(17) Uani 1 1 d . . .
O8 O 0.1595(4) 0.2610(2) 0.2092(4) 0.0369(18) Uani 1 1 d . . .
O9 O 0.0580(3) 0.3314(2) 0.2076(3) 0.0277(15) Uani 1 1 d . . .
O10 O 0.1880(4) 0.3489(2) 0.1920(3) 0.0369(18) Uani 1 1 d . . .
O11 O 0.1504(4) 0.3347(2) 0.3138(3) 0.0360(17) Uani 1 1 d . . .
O12 O 0.1743(4) 0.3047(2) 0.4385(4) 0.0414(19) Uani 1 1 d . . .
O13 O 0.1748(4) 0.2462(2) 0.3356(3) 0.0386(18) Uani 1 1 d . . .
O14 O 0.0640(4) 0.2451(2) 0.4168(3) 0.0371(18) Uani 1 1 d . . .
O15 O 0.0483(4) 0.2642(2) 0.3017(3) 0.0284(16) Uani 1 1 d . . .
O16 O 0.1949(4) 0.4209(3) 0.2747(4) 0.044(2) Uani 1 1 d . . .
O17 O 0.1958(5) 0.1741(3) 0.2526(4) 0.054(2) Uani 1 1 d . . .
O18 O 0.0734(4) 0.1814(2) 0.3256(4) 0.0405(19) Uani 1 1 d . . .
O19 O -0.0638(4) 0.1987(2) 0.2968(4) 0.0379(18) Uani 1 1 d . . .
O20 O -0.0278(4) 0.1717(3) 0.4200(4) 0.049(2) Uani 1 1 d . . .
O1W O 0.7106(16) 0.1689(10) 0.3600(13) 0.122(9) Uiso 0.50 1 d P . .
O2W O 0.3352(11) 0.2445(7) 0.0615(10) 0.080(6) Uiso 0.50 1 d P . .
Ag1 Ag 0.5000 0.5000 0.5000 0.101(7) Uani 0.50 2 d SP . 1
Ag1A Ag 0.4879(14) 0.4915(9) 0.5024(13) 0.084(5) Uani 0.25 1 d P . -2
Ag2 Ag 0.38726(6) 0.50778(4) 0.38101(6) 0.0652(3) Uani 1 1 d . . .
Ag3 Ag 1.0000 0.31688(8) 0.7500 0.0889(6) Uani 1 2 d S . .
N1 N 0.5929(7) 0.4487(5) 0.4799(6) 0.112(5) Uiso 1 1 d GU . .
C1 C 0.5871(8) 0.4044(6) 0.4833(7) 0.154(10) Uiso 1 1 d GU . .
H1 H 0.5473 0.3914 0.5015 0.154 Uiso 1 1 calc R . .
C2 C 0.6376(11) 0.3784(5) 0.4609(8) 0.186(13) Uiso 1 1 d GU . .
H2 H 0.6336 0.3470 0.4633 0.186 Uiso 1 1 calc R . .
C3 C 0.6939(9) 0.3968(7) 0.4351(8) 0.163(10) Uiso 1 1 d GU . .
H3 H 0.7297 0.3784 0.4192 0.163 Uiso 1 1 calc R . .
C4 C 0.6997(8) 0.4411(7) 0.4317(7) 0.169(11) Uiso 1 1 d GDU . .
C5 C 0.6492(9) 0.4671(4) 0.4541(7) 0.097(6) Uiso 1 1 d GU . .
N2 N 0.6071(7) 0.5402(5) 0.4712(6) 0.119(6) Uiso 1 1 d GU . .
C6 C 0.6599(9) 0.5106(4) 0.4466(7) 0.117(7) Uiso 1 1 d GU . .
C7 C 0.7231(8) 0.5288(6) 0.4202(8) 0.142(9) Uiso 1 1 d GDU . .
C8 C 0.7335(9) 0.5767(7) 0.4184(8) 0.169(11) Uiso 1 1 d GU . .
H8 H 0.7747 0.5887 0.4012 0.169 Uiso 1 1 calc R . .
C9 C 0.6807(10) 0.6063(5) 0.4431(9) 0.190(12) Uiso 1 1 d GU . .
H9 H 0.6875 0.6376 0.4419 0.190 Uiso 1 1 calc R . .
C10 C 0.6175(8) 0.5881(6) 0.4695(8) 0.141(9) Uiso 1 1 d GU . .
H10 H 0.5830 0.6074 0.4855 0.141 Uiso 1 1 calc R . .
C11 C 0.7746(12) 0.5018(7) 0.4022(14) 0.186(12) Uiso 1 1 d D . .
H11 H 0.8169 0.5124 0.3853 0.186 Uiso 1 1 calc R . .
C12 C 0.7609(10) 0.4586(8) 0.4102(11) 0.139(9) Uiso 1 1 d D . .
H12 H 0.7967 0.4382 0.4001 0.139 Uiso 1 1 calc R . .
C13 C 0.2598(10) 0.4380(6) 0.4065(9) 0.090(5) Uiso 1 1 d . . .
H13 H 0.2935 0.4172 0.3930 0.090 Uiso 1 1 calc R . .
C14 C 0.1934(9) 0.4206(6) 0.4312(8) 0.089(5) Uiso 1 1 d . . .
H14 H 0.1848 0.3896 0.4337 0.089 Uiso 1 1 calc R . .
C15 C 0.1479(9) 0.4491(6) 0.4491(8) 0.080(5) Uiso 1 1 d . . .
H15 H 0.1053 0.4389 0.4657 0.080 Uiso 1 1 calc R . .
C16 C 0.1597(9) 0.4953(5) 0.4445(8) 0.074(4) Uiso 1 1 d . . .
C17 C 0.1074(11) 0.5276(7) 0.4625(9) 0.104(6) Uiso 1 1 d . . .
H17 H 0.0626 0.5176 0.4742 0.104 Uiso 1 1 calc R . .
C18 C 0.1212(11) 0.5711(7) 0.4629(10) 0.104(6) Uiso 1 1 d . . .
H18 H 0.0881 0.5910 0.4796 0.104 Uiso 1 1 calc R . .
C19 C 0.1880(9) 0.5892(6) 0.4372(8) 0.086(5) Uiso 1 1 d . . .
C20 C 0.2050(11) 0.6369(7) 0.4338(10) 0.117(7) Uiso 1 1 d . . .
H20 H 0.1726 0.6585 0.4476 0.117 Uiso 1 1 calc R . .
C21 C 0.2699(11) 0.6504(8) 0.4098(10) 0.120(7) Uiso 1 1 d . . .
H21 H 0.2839 0.6807 0.4092 0.120 Uiso 1 1 calc R . .
C22 C 0.3137(11) 0.6153(6) 0.3862(9) 0.096(6) Uiso 1 1 d . . .
H22 H 0.3545 0.6242 0.3649 0.096 Uiso 1 1 calc R . .
C23 C 0.2405(8) 0.5581(5) 0.4157(7) 0.063(4) Uiso 1 1 d . . .
C24 C 0.2247(7) 0.5116(4) 0.4205(6) 0.048(3) Uiso 1 1 d . . .
C25 C 0.4513(12) 0.3968(7) 0.3671(9) 0.100(6) Uiso 1 1 d . . .
H25 H 0.4067 0.3897 0.3828 0.100 Uiso 1 1 calc R . .
C26 C 0.4927(14) 0.3600(11) 0.3523(14) 0.150(10) Uiso 1 1 d . . .
H26 H 0.4799 0.3304 0.3627 0.150 Uiso 1 1 calc R . .
C27 C 0.5559(12) 0.3704(7) 0.3204(10) 0.112(7) Uiso 1 1 d . . .
H27 H 0.5869 0.3478 0.3069 0.112 Uiso 1 1 calc R . .
C28 C 0.5696(9) 0.4170(6) 0.3097(8) 0.082(5) Uiso 1 1 d . . .
C29 C 0.6366(9) 0.4293(6) 0.2805(9) 0.087(5) Uiso 1 1 d . . .
H29 H 0.6681 0.4068 0.2679 0.087 Uiso 1 1 calc R . .
C30 C 0.6527(9) 0.4732(6) 0.2717(7) 0.074(4) Uiso 1 1 d . . .
H30 H 0.6957 0.4806 0.2530 0.074 Uiso 1 1 calc R . .
C31 C 0.6053(7) 0.5092(4) 0.2904(6) 0.052(3) Uiso 1 1 d . . .
C32 C 0.6185(9) 0.5532(6) 0.2836(8) 0.078(5) Uiso 1 1 d . . .
H32 H 0.6601 0.5625 0.2639 0.078 Uiso 1 1 calc R . .
C33 C 0.5718(11) 0.5850(7) 0.3050(9) 0.102(6) Uiso 1 1 d . . .
H33 H 0.5807 0.6157 0.2989 0.102 Uiso 1 1 calc R . .
C34 C 0.5110(9) 0.5712(6) 0.3358(9) 0.081(5) Uiso 1 1 d . . .
H34 H 0.4802 0.5933 0.3510 0.081 Uiso 1 1 calc R . .
C35 C 0.5416(7) 0.4961(4) 0.3235(6) 0.047(3) Uiso 1 1 d . . .
C36 C 0.5240(7) 0.4493(5) 0.3303(7) 0.056(3) Uiso 1 1 d . . .
C37 C 1.0378(7) 0.3350(5) 0.6096(6) 0.053(3) Uiso 1 1 d . . .
H37 H 1.0720 0.3552 0.6241 0.053 Uiso 1 1 calc R . .
C38 C 1.0296(7) 0.3300(5) 0.5453(7) 0.057(3) Uiso 1 1 d . . .
H38 H 1.0565 0.3471 0.5173 0.057 Uiso 1 1 calc R . .
C39 C 0.9802(7) 0.2987(4) 0.5235(6) 0.047(3) Uiso 1 1 d . . .
H39 H 0.9751 0.2940 0.4805 0.047 Uiso 1 1 calc R . .
C40 C 0.9389(6) 0.2749(4) 0.5647(6) 0.044(3) Uiso 1 1 d . . .
C41 C 0.8854(7) 0.2449(4) 0.5466(7) 0.059(4) Uiso 1 1 d . . .
H41 H 0.8770 0.2399 0.5040 0.059 Uiso 1 1 calc R . .
C42 C 0.8452(8) 0.2227(5) 0.5902(7) 0.068(4) Uiso 1 1 d . . .
H42 H 0.8107 0.2025 0.5765 0.068 Uiso 1 1 calc R . .
C43 C 0.8540(6) 0.2294(4) 0.6546(6) 0.046(3) Uiso 1 1 d . . .
C44 C 0.8128(9) 0.2082(5) 0.7037(7) 0.068(4) Uiso 1 1 d . . .
H44 H 0.7780 0.1870 0.6939 0.068 Uiso 1 1 calc R . .
C45 C 0.8262(8) 0.2198(5) 0.7652(7) 0.061(4) Uiso 1 1 d . . .
H45 H 0.7977 0.2079 0.7969 0.061 Uiso 1 1 calc R . .
C46 C 0.8795(7) 0.2479(5) 0.7806(7) 0.059(4) Uiso 1 1 d . . .
H46 H 0.8893 0.2529 0.8229 0.059 Uiso 1 1 calc R . .
C47 C 0.9068(6) 0.2587(4) 0.6762(5) 0.042(3) Uiso 1 1 d . . .
C48 C 0.9499(7) 0.2825(4) 0.6296(6) 0.045(3) Uiso 1 1 d . . .
N9 N 0.9279(5) 0.3735(3) 0.7442(4) 0.047(3) Uiso 1 1 d GU . .
C49 C 0.8571(5) 0.3723(3) 0.7387(4) 0.069(4) Uiso 1 1 d GU . .
H49 H 0.8336 0.3446 0.7373 0.069 Uiso 1 1 calc R . .
C50 C 0.8201(6) 0.4112(4) 0.7351(5) 0.096(6) Uiso 1 1 d GU . .
H50 H 0.7711 0.4103 0.7313 0.096 Uiso 1 1 calc R . .
C51 C 0.8540(7) 0.4512(4) 0.7370(5) 0.111(7) Uiso 1 1 d GU . .
H51 H 0.8284 0.4782 0.7346 0.111 Uiso 1 1 calc R . .
C52 C 0.9248(6) 0.4524(4) 0.7426(5) 0.090(6) Uiso 1 1 d GU . .
C53 C 0.9618(5) 0.4136(3) 0.7461(4) 0.060(4) Uiso 1 1 d GU . .
C54 C 0.9655(11) 0.4892(9) 0.7455(10) 0.126(8) Uiso 1 1 d . . .
H54 H 0.9434 0.5172 0.7407 0.126 Uiso 1 1 calc R . .
N3 N 0.4644(7) 0.4390(5) 0.3627(6) 0.074(4) Uiso 1 1 d . . .
N4 N 0.4947(5) 0.5284(4) 0.3446(5) 0.054(3) Uiso 1 1 d . . .
N5 N 0.2753(6) 0.4812(4) 0.4020(5) 0.056(3) Uiso 1 1 d . . .
N6 N 0.3025(6) 0.5712(4) 0.3915(5) 0.063(3) Uiso 1 1 d . . .
N7 N 0.9986(5) 0.3121(3) 0.6527(5) 0.039(2) Uiso 1 1 d . . .
N8 N 0.9191(5) 0.2690(4) 0.7371(5) 0.046(3) Uiso 1 1 d . . .

loop_
_atom_site_aniso_label
_atom_site_aniso_U_11
_atom_site_aniso_U_22
_atom_site_aniso_U_33
_atom_site_aniso_U_23
_atom_site_aniso_U_13
_atom_site_aniso_U_12
Al1 0.019(2) 0.019(2) 0.024(2) 0.000 0.0010(17) 0.000
W1 0.0257(2) 0.0357(3) 0.0357(3) 0.00826(19) 0.00119(18) 0.00168(19)
W2 0.0256(2) 0.0382(3) 0.0360(3) 0.0003(2) 0.00525(18) 0.00401(19)
W3 0.0279(2) 0.0368(3) 0.0337(3) 0.00375(19) -0.00386(19) -0.00095(19)
W4 0.0230(2) 0.0309(3) 0.0382(3) 0.00207(19) 0.00033(18) -0.00323(17)
W5 0.0354(3) 0.0321(3) 0.0429(3) 0.0094(2) -0.0001(2) -0.0030(2)
W6 0.0327(3) 0.0322(3) 0.0447(3) 0.0023(2) -0.0010(2) 0.0093(2)
O1 0.027(4) 0.039(4) 0.043(5) 0.004(3) 0.003(3) -0.002(3)
O2 0.025(4) 0.049(5) 0.033(4) 0.002(4) 0.002(3) -0.003(3)
O3 0.039(4) 0.046(5) 0.047(5) 0.019(4) 0.000(4) -0.001(4)
O4 0.034(4) 0.043(4) 0.029(4) 0.003(3) 0.002(3) 0.009(3)
O5 0.027(4) 0.029(4) 0.044(4) 0.005(3) 0.007(3) 0.002(3)
O6 0.028(4) 0.058(5) 0.051(5) -0.007(4) 0.009(4) 0.006(4)
O7 0.028(4) 0.043(4) 0.031(4) 0.005(3) 0.005(3) 0.004(3)
O8 0.027(4) 0.038(4) 0.046(5) -0.001(4) -0.003(3) 0.002(3)
O9 0.024(3) 0.027(4) 0.032(4) 0.002(3) 0.003(3) -0.002(3)
O10 0.029(4) 0.041(4) 0.041(4) 0.003(3) 0.003(3) 0.001(3)
O11 0.025(4) 0.042(4) 0.042(4) -0.002(4) 0.001(3) -0.001(3)
O12 0.034(4) 0.042(5) 0.049(5) -0.002(4) -0.008(4) -0.003(4)
O13 0.027(4) 0.046(5) 0.042(4) 0.012(4) -0.003(3) 0.005(3)
O14 0.037(4) 0.042(4) 0.032(4) 0.005(3) -0.002(3) -0.004(4)
O15 0.033(4) 0.023(4) 0.029(4) 0.011(3) -0.002(3) 0.000(3)
O16 0.031(4) 0.050(5) 0.050(5) 0.004(4) -0.007(4) -0.012(4)
O17 0.048(5) 0.046(5) 0.066(6) 0.002(4) 0.005(4) 0.022(4)
O18 0.039(5) 0.026(4) 0.057(5) 0.004(4) -0.001(4) 0.000(3)
O19 0.041(5) 0.033(4) 0.040(4) 0.005(3) -0.001(4) 0.000(3)
O20 0.055(5) 0.040(5) 0.051(5) 0.019(4) 0.002(4) -0.007(4)
Ag1 0.089(9) 0.123(14) 0.089(7) -0.008(7) 0.028(6) 0.065(10)
Ag1A 0.078(10) 0.104(12) 0.069(7) 0.025(7) -0.023(7) 0.025(7)
Ag2 0.0440(6) 0.0790(8) 0.0725(8) -0.0031(6) 0.0141(5) 0.0081(6)
Ag3 0.0811(14) 0.1075(16) 0.0781(13) 0.000 0.0056(10) 0.000

loop_
_atom_type_symbol
_atom_type_description
_atom_type_scat_dispersion_real
_atom_type_scat_dispersion_imag
_atom_type_scat_source
C C 0.0033 0.0016 'International Tables Vol C Tables 4.2.6.8 and 6.1.1.4'
H H 0.0000 0.0000 'International Tables Vol C Tables 4.2.6.8 and 6.1.1.4'
N N 0.0061 0.0033 'International Tables Vol C Tables 4.2.6.8 and 6.1.1.4'
O O 0.0106 0.0060 'International Tables Vol C Tables 4.2.6.8 and 6.1.1.4'
Ag Ag -0.8971 1.1015 'International Tables Vol C Tables 4.2.6.8 and 6.1.1.4'
W W -0.8490 6.8722 'International Tables Vol C Tables 4.2.6.8 and 6.1.1.4'
Al Al 0.0645 0.0514 'International Tables Vol C Tables 4.2.6.8 and 6.1.1.4'

loop_
_geom_angle_atom_site_label_1
_geom_angle_atom_site_label_2
_geom_angle_atom_site_label_3
_geom_angle
_geom_angle_site_symmetry_1
_geom_angle_site_symmetry_3
_geom_angle_publ_flag
O9 Al1 O9 110.4(5) 3 . ?
O9 Al1 O15 108.8(3) 3 3 ?
O9 Al1 O15 109.2(3) . 3 ?
O9 Al1 O15 109.2(3) 3 . ?
O9 Al1 O15 108.8(3) . . ?
O15 Al1 O15 110.3(5) 3 . ?
O3 W1 O1 102.3(3) . . ?
O3 W1 O5 99.3(3) . . ?
O1 W1 O5 91.6(3) . . ?
O3 W1 O2 101.2(3) . . ?
O1 W1 O2 85.1(3) . . ?
O5 W1 O2 159.4(3) . . ?
O3 W1 O4 97.3(3) . . ?
O1 W1 O4 160.1(3) . . ?
O5 W1 O4 88.5(3) . . ?
O2 W1 O4 87.7(3) . . ?
O3 W1 O9 169.3(3) . . ?
O1 W1 O9 86.9(3) . . ?
O5 W1 O9 74.7(3) . . ?
O2 W1 O9 84.8(3) . . ?
O4 W1 O9 73.9(3) . . ?
O6 W2 O7 101.9(3) . . ?
O6 W2 O4 100.1(3) . . ?
O7 W2 O4 92.1(3) . . ?
O6 W2 O8 99.9(4) . . ?
O7 W2 O8 85.0(3) . . ?
O4 W2 O8 160.0(3) . . ?
O6 W2 O10 98.0(3) . . ?
O7 W2 O10 159.6(3) . . ?
O4 W2 O10 88.7(3) . . ?
O8 W2 O10 87.4(3) . . ?
O6 W2 O9 170.4(3) . . ?
O7 W2 O9 86.8(3) . . ?
O4 W2 O9 75.2(3) . . ?
O8 W2 O9 84.9(3) . . ?
O10 W2 O9 73.7(3) . . ?
O12 W3 O2 101.7(3) . 3 ?
O12 W3 O14 98.4(3) . . ?
O2 W3 O14 91.5(3) 3 . ?
O12 W3 O11 101.3(3) . . ?
O2 W3 O11 85.5(3) 3 . ?
O14 W3 O11 160.2(3) . . ?
O12 W3 O13 98.2(3) . . ?
O2 W3 O13 159.9(3) 3 . ?
O14 W3 O13 88.7(3) . . ?
O11 W3 O13 87.6(3) . . ?
O12 W3 O15 169.8(3) . . ?
O2 W3 O15 86.0(3) 3 . ?
O14 W3 O15 74.4(3) . . ?
O11 W3 O15 85.9(3) . . ?
O13 W3 O15 74.7(3) . . ?
O16 W4 O11 101.7(3) . . ?
O16 W4 O10 99.2(3) . . ?
O11 W4 O10 91.2(3) . . ?
O16 W4 O1 101.7(3) . 3 ?
O11 W4 O1 85.7(3) . 3 ?
O10 W4 O1 159.0(3) . 3 ?
O16 W4 O5 98.3(3) . . ?
O11 W4 O5 159.7(3) . . ?
O10 W4 O5 88.9(3) . . ?
O1 W4 O5 87.0(3) 3 . ?
O16 W4 O9 170.0(3) . . ?
O11 W4 O9 86.2(3) . . ?
O10 W4 O9 74.2(3) . . ?
O1 W4 O9 84.9(3) 3 . ?
O5 W4 O9 74.3(3) . . ?
O20 W5 O19 101.7(4) . . ?
O20 W5 O18 99.7(4) . . ?
O19 W5 O18 90.8(3) . . ?
O20 W5 O14 98.3(4) . . ?
O19 W5 O14 159.7(3) . . ?
O18 W5 O14 89.6(3) . . ?
O20 W5 O7 101.1(4) . 3 ?
O19 W5 O7 84.3(3) . 3 ?
O18 W5 O7 159.1(3) . 3 ?
O14 W5 O7 88.1(3) . 3 ?
O20 W5 O15 170.0(3) . . ?
O19 W5 O15 86.8(3) . . ?
O18 W5 O15 74.5(3) . . ?
O14 W5 O15 73.8(3) . . ?
O7 W5 O15 84.9(3) 3 . ?
O17 W6 O8 101.6(4) . . ?
O17 W6 O13 99.9(4) . . ?
O8 W6 O13 91.8(3) . . ?
O17 W6 O19 100.2(4) . 3 ?
O8 W6 O19 85.1(3) . 3 ?
O13 W6 O19 159.9(3) . 3 ?
O17 W6 O18 98.8(4) . . ?
O8 W6 O18 159.0(3) . . ?
O13 W6 O18 89.3(3) . . ?
O19 W6 O18 86.7(3) 3 . ?
O17 W6 O15 170.2(3) . . ?
O8 W6 O15 86.8(3) . . ?
O13 W6 O15 74.4(3) . . ?
O19 W6 O15 85.5(3) 3 . ?
O18 W6 O15 73.4(3) . . ?
W1 O1 W4 151.8(4) . 3 ?
W3 O2 W1 152.5(4) 3 . ?
W2 O4 W1 117.2(3) . . ?
W1 O5 W4 117.5(3) . . ?
W2 O7 W5 152.5(4) . 3 ?
W6 O8 W2 152.3(4) . . ?
Al1 O9 W2 123.1(4) . . ?
Al1 O9 W4 123.1(3) . . ?
W2 O9 W4 94.0(2) . . ?
Al1 O9 W1 121.7(3) . . ?
W2 O9 W1 93.6(2) . . ?
W4 O9 W1 93.5(2) . . ?
W4 O10 W2 118.1(4) . . ?
W4 O11 W3 151.6(4) . . ?
W6 O13 W3 116.9(4) . . ?
W3 O14 W5 117.5(4) . . ?
Al1 O15 W3 123.1(3) . . ?
Al1 O15 W5 122.6(3) . . ?
W3 O15 W5 94.3(2) . . ?
Al1 O15 W6 121.4(3) . . ?
W3 O15 W6 93.9(2) . . ?
W5 O15 W6 93.7(2) . . ?
W5 O18 W6 118.4(3) . . ?
W5 O19 W6 152.7(4) . 3 ?
N1 Ag1 N1 180.0(6) 5_666 . ?
N1 Ag1 N2 69.2(6) 5_666 5_666 ?
N1 Ag1 N2 110.8(6) . 5_666 ?
N1 Ag1 N2 110.8(6) 5_666 . ?
N1 Ag1 N2 69.2(6) . . ?
N2 Ag1 N2 180.0(6) 5_666 . ?
N1 Ag1 Ag2 112.6(3) 5_666 5_666 ?
N1 Ag1 Ag2 67.4(3) . 5_666 ?
N2 Ag1 Ag2 108.1(3) 5_666 5_666 ?
N2 Ag1 Ag2 71.9(3) . 5_666 ?
N1 Ag1 Ag2 67.4(3) 5_666 . ?
N1 Ag1 Ag2 112.6(3) . . ?
N2 Ag1 Ag2 71.9(3) 5_666 . ?
N2 Ag1 Ag2 108.1(3) . . ?
Ag2 Ag1 Ag2 180.0 5_666 . ?
N2 Ag1A N1 74.7(11) 5_666 5_666 ?
N2 Ag1A N1 121.8(13) 5_666 . ?
N1 Ag1A N1 163.4(12) 5_666 . ?
N2 Ag1A Ag2 77.1(8) 5_666 . ?
N1 Ag1A Ag2 68.7(6) 5_666 . ?
N1 Ag1A Ag2 113.8(11) . . ?
N4 Ag2 N5 170.5(4) . . ?
N4 Ag2 N6 114.2(4) . . ?
N5 Ag2 N6 69.2(4) . . ?
N4 Ag2 N3 69.2(4) . . ?
N5 Ag2 N3 106.7(4) . . ?
N6 Ag2 N3 173.9(4) . . ?
N4 Ag2 Ag1A 77.6(6) . . ?
N5 Ag2 Ag1A 109.5(6) . . ?
N6 Ag2 Ag1A 114.9(6) . . ?
N3 Ag2 Ag1A 70.5(6) . . ?
N4 Ag2 Ag1 72.7(3) . . ?
N5 Ag2 Ag1 114.8(3) . . ?
N6 Ag2 Ag1 113.6(3) . . ?
N3 Ag2 Ag1 72.0(3) . . ?
Ag1A Ag2 Ag1 5.9(5) . . ?
N7 Ag3 N7 172.1(6) 3_756 . ?
N7 Ag3 N8 79.3(4) 3_756 3_756 ?
N7 Ag3 N8 95.3(4) . 3_756 ?
N7 Ag3 N8 95.3(4) 3_756 . ?
N7 Ag3 N8 79.3(4) . . ?
N8 Ag3 N8 95.5(6) 3_756 . ?
N7 Ag3 N9 89.3(3) 3_756 3_756 ?
N7 Ag3 N9 96.8(3) . 3_756 ?
N8 Ag3 N9 93.0(4) 3_756 3_756 ?
N8 Ag3 N9 170.9(4) . 3_756 ?
N7 Ag3 N9 96.8(3) 3_756 . ?
N7 Ag3 N9 89.3(3) . . ?
N8 Ag3 N9 170.9(4) 3_756 . ?
N8 Ag3 N9 93.0(4) . . ?
N9 Ag3 N9 78.7(5) 3_756 . ?
C5 N1 C1 120.0 . . ?
C5 N1 Ag1 114.5(10) . . ?
C1 N1 Ag1 124.5(10) . . ?
C5 N1 Ag1A 106.4(12) . 5_666 ?
C1 N1 Ag1A 132.9(12) . 5_666 ?
Ag1 N1 Ag1A 8.4(6) . 5_666 ?
C5 N1 Ag1A 122.5(12) . . ?
C1 N1 Ag1A 116.3(12) . . ?
Ag1 N1 Ag1A 8.2(6) . . ?
Ag1A N1 Ag1A 16.6(12) 5_666 . ?
C2 C1 N1 120.0 . . ?
C2 C1 H1 120.0 . . ?
N1 C1 H1 120.0 . . ?
C1 C2 C3 120.0 . . ?
C1 C2 H2 120.0 . . ?
C3 C2 H2 120.0 . . ?
C2 C3 C4 120.0 . . ?
C2 C3 H3 120.0 . . ?
C4 C3 H3 120.0 . . ?
C5 C4 C3 120.0 . . ?
C5 C4 C12 121.6(19) . . ?
C3 C4 C12 118.1(19) . . ?
C6 C5 C4 114.5(16) . . ?
C6 C5 N1 125.5(15) . . ?
C4 C5 N1 120.0 . . ?
C6 N2 C10 120.0 . . ?
C6 N2 Ag1A 115.1(12) . 5_666 ?
C10 N2 Ag1A 124.4(12) . 5_666 ?
C6 N2 Ag1 112.2(9) . . ?
C10 N2 Ag1 127.3(9) . . ?
Ag1A N2 Ag1 2.9(8) 5_666 . ?
C5 C6 C7 123.3(15) . . ?
C5 C6 N2 116.5(15) . . ?
C7 C6 N2 120.0 . . ?
C11 C7 C8 119.4(18) . . ?
C11 C7 C6 120.4(18) . . ?
C8 C7 C6 120.0 . . ?
C7 C8 C9 120.0 . . ?
C7 C8 H8 120.0 . . ?
C9 C8 H8 120.0 . . ?
C10 C9 C8 120.0 . . ?
C10 C9 H9 120.0 . . ?
C8 C9 H9 120.0 . . ?
C9 C10 N2 120.0 . . ?
C9 C10 H10 120.0 . . ?
N2 C10 H10 120.0 . . ?
C12 C11 C7 114(2) . . ?
C12 C11 H11 123.1 . . ?
C7 C11 H11 123.1 . . ?
C11 C12 C4 126(2) . . ?
C11 C12 H12 117.1 . . ?
C4 C12 H12 117.1 . . ?
N5 C13 C14 124.2(17) . . ?
N5 C13 H13 117.9 . . ?
C14 C13 H13 117.9 . . ?
C15 C14 C13 117.5(18) . . ?
C15 C14 H14 121.3 . . ?
C13 C14 H14 121.3 . . ?
C14 C15 C16 121.6(18) . . ?
C14 C15 H15 119.2 . . ?
C16 C15 H15 119.2 . . ?
C15 C16 C24 120.0(15) . . ?
C15 C16 C17 121.8(17) . . ?
C24 C16 C17 118.2(16) . . ?
C18 C17 C16 121(2) . . ?
C18 C17 H17 119.4 . . ?
C16 C17 H17 119.4 . . ?
C17 C18 C19 122(2) . . ?
C17 C18 H18 119.2 . . ?
C19 C18 H18 119.2 . . ?
C23 C19 C20 117.0(17) . . ?
C23 C19 C18 118.8(16) . . ?
C20 C19 C18 124.2(18) . . ?
C21 C20 C19 120(2) . . ?
C21 C20 H20 120.2 . . ?
C19 C20 H20 120.2 . . ?
C20 C21 C22 116(2) . . ?
C20 C21 H21 122.0 . . ?
C22 C21 H21 122.0 . . ?
N6 C22 C21 126(2) . . ?
N6 C22 H22 116.8 . . ?
C21 C22 H22 116.8 . . ?
N6 C23 C24 119.8(13) . . ?
N6 C23 C19 123.1(14) . . ?
C24 C23 C19 117.1(14) . . ?
N5 C24 C23 118.0(12) . . ?
N5 C24 C16 119.2(12) . . ?
C23 C24 C16 122.8(13) . . ?
N3 C25 C26 130(2) . . ?
N3 C25 H25 114.9 . . ?
C26 C25 H25 114.9 . . ?
C25 C26 C27 115(3) . . ?
C25 C26 H26 122.6 . . ?
C27 C26 H26 122.6 . . ?
C26 C27 C28 116(2) . . ?
C26 C27 H27 121.8 . . ?
C28 C27 H27 121.8 . . ?
C36 C28 C27 120.8(17) . . ?
C36 C28 C29 121.0(16) . . ?
C27 C28 C29 118.0(18) . . ?
C30 C29 C28 119.8(18) . . ?
C30 C29 H29 120.1 . . ?
C28 C29 H29 120.1 . . ?
C29 C30 C31 121.9(17) . . ?
C29 C30 H30 119.0 . . ?
C31 C30 H30 119.0 . . ?
C32 C31 C30 124.8(15) . . ?
C32 C31 C35 117.9(14) . . ?
C30 C31 C35 117.1(13) . . ?
C31 C32 C33 120.7(18) . . ?
C31 C32 H32 119.6 . . ?
C33 C32 H32 119.6 . . ?
C32 C33 C34 120(2) . . ?
C32 C33 H33 120.2 . . ?
C34 C33 H33 120.2 . . ?
N4 C34 C33 123.0(18) . . ?
N4 C34 H34 118.5 . . ?
C33 C34 H34 118.5 . . ?
N4 C35 C36 119.1(12) . . ?
N4 C35 C31 120.7(11) . . ?
C36 C35 C31 120.0(12) . . ?
N3 C36 C28 122.3(14) . . ?
N3 C36 C35 117.6(13) . . ?
C28 C36 C35 119.8(14) . . ?
N7 C37 C38 123.5(13) . . ?
N7 C37 H37 118.2 . . ?
C38 C37 H37 118.2 . . ?
C37 C38 C39 118.3(13) . . ?
C37 C38 H38 120.8 . . ?
C39 C38 H38 120.8 . . ?
C40 C39 C38 120.7(13) . . ?
C40 C39 H39 119.7 . . ?
C38 C39 H39 119.7 . . ?
C39 C40 C41 124.1(12) . . ?
C39 C40 C48 117.3(12) . . ?
C41 C40 C48 118.5(12) . . ?
C42 C41 C40 121.2(14) . . ?
C42 C41 H41 119.4 . . ?
C40 C41 H41 119.4 . . ?
C41 C42 C43 122.2(14) . . ?
C41 C42 H42 118.9 . . ?
C43 C42 H42 118.9 . . ?
C42 C43 C47 119.9(12) . . ?
C42 C43 C44 125.7(13) . . ?
C47 C43 C44 114.5(12) . . ?
C45 C44 C43 118.7(14) . . ?
C45 C44 H44 120.7 . . ?
C43 C44 H44 120.7 . . ?
C46 C45 C44 121.5(15) . . ?
C46 C45 H45 119.3 . . ?
C44 C45 H45 119.3 . . ?
N8 C46 C45 122.4(14) . . ?
N8 C46 H46 118.8 . . ?
C45 C46 H46 118.8 . . ?
N8 C47 C43 125.4(11) . . ?
N8 C47 C48 116.4(11) . . ?
C43 C47 C48 118.1(11) . . ?
N7 C48 C40 123.7(11) . . ?
N7 C48 C47 116.1(10) . . ?
C40 C48 C47 120.2(11) . . ?
C49 N9 C53 120.0 . . ?
C49 N9 Ag3 127.8(5) . . ?
C53 N9 Ag3 112.2(5) . . ?
N9 C49 C50 120.0 . . ?
N9 C49 H49 120.0 . . ?
C50 C49 H49 120.0 . . ?
C49 C50 C51 120.0 . . ?
C49 C50 H50 120.0 . . ?
C51 C50 H50 120.0 . . ?
C52 C51 C50 120.0 . . ?
C52 C51 H51 120.0 . . ?
C50 C51 H51 120.0 . . ?
C54 C52 C53 113.0(13) . . ?
C54 C52 C51 127.0(13) . . ?
C53 C52 C51 120.0 . . ?
C52 C53 N9 120.0 . . ?
C52 C53 C53 121.5 . 3_756 ?
N9 C53 C53 118.5 . 3_756 ?
C54 C54 C52 125.4(11) 3_756 . ?
C54 C54 H54 117.3 3_756 . ?
C52 C54 H54 117.3 . . ?
C25 N3 C36 114.7(16) . . ?
C25 N3 Ag2 131.5(14) . . ?
C36 N3 Ag2 112.2(10) . . ?
C34 N4 C35 117.9(13) . . ?
C34 N4 Ag2 121.3(11) . . ?
C35 N4 Ag2 120.3(9) . . ?
C13 N5 C24 117.4(13) . . ?
C13 N5 Ag2 123.4(11) . . ?
C24 N5 Ag2 118.3(8) . . ?
C22 N6 C23 117.3(14) . . ?
C22 N6 Ag2 129.2(12) . . ?
C23 N6 Ag2 112.5(9) . . ?
C37 N7 C48 116.4(11) . . ?
C37 N7 Ag3 129.2(9) . . ?
C48 N7 Ag3 114.4(8) . . ?
C46 N8 C47 117.3(11) . . ?
C46 N8 Ag3 129.0(9) . . ?
C47 N8 Ag3 113.8(8) . . ?

loop_
_geom_bond_atom_site_label_1
_geom_bond_atom_site_label_2
_geom_bond_distance
_geom_bond_site_symmetry_2
_geom_bond_publ_flag
Al1 O9 1.728(7) 3 ?
Al1 O9 1.728(7) . ?
Al1 O15 1.740(7) 3 ?
Al1 O15 1.740(7) . ?
W1 O3 1.714(8) . ?
W1 O1 1.895(7) . ?
W1 O5 1.910(7) . ?
W1 O2 1.950(7) . ?
W1 O4 1.954(7) . ?
W1 O9 2.272(7) . ?
W2 O6 1.702(7) . ?
W2 O7 1.892(7) . ?
W2 O4 1.912(7) . ?
W2 O8 1.916(7) . ?
W2 O10 1.946(7) . ?
W2 O9 2.253(7) . ?
W3 O12 1.720(7) . ?
W3 O2 1.882(7) 3 ?
W3 O14 1.923(7) . ?
W3 O11 1.932(7) . ?
W3 O13 1.956(7) . ?
W3 O15 2.234(7) . ?
W4 O16 1.712(7) . ?
W4 O11 1.897(7) . ?
W4 O10 1.905(7) . ?
W4 O1 1.942(7) 3 ?
W4 O5 1.950(7) . ?
W4 O9 2.261(7) . ?
W5 O20 1.733(7) . ?
W5 O19 1.899(8) . ?
W5 O18 1.907(8) . ?
W5 O14 1.928(7) . ?
W5 O7 1.937(7) 3 ?
W5 O15 2.257(6) . ?
W6 O17 1.724(8) . ?
W6 O8 1.896(7) . ?
W6 O13 1.913(8) . ?
W6 O19 1.922(8) 3 ?
W6 O18 1.946(7) . ?
W6 O15 2.277(7) . ?
O1 W4 1.942(7) 3 ?
O2 W3 1.882(7) 3 ?
O7 W5 1.937(7) 3 ?
O19 W6 1.922(8) 3 ?
Ag1 N1 2.354(12) 5_666 ?
Ag1 N1 2.354(12) . ?
Ag1 N2 2.421(13) 5_666 ?
Ag1 N2 2.421(13) . ?
Ag1 Ag2 3.3129(12) 5_666 ?
Ag1 Ag2 3.3129(12) . ?
Ag1A N2 2.10(3) 5_666 ?
Ag1A N1 2.36(3) 5_666 ?
Ag1A N1 2.40(3) . ?
Ag1A Ag2 3.24(2) . ?
Ag2 N4 2.255(11) . ?
Ag2 N5 2.299(11) . ?
Ag2 N6 2.471(12) . ?
Ag2 N3 2.525(13) . ?
Ag3 N7 2.072(10) 3_756 ?
Ag3 N7 2.072(10) . ?
Ag3 N8 2.097(10) 3_756 ?
Ag3 N8 2.097(10) . ?
Ag3 N9 2.157(8) 3_756 ?
Ag3 N9 2.157(8) . ?
N1 C5 1.312(8) . ?
N1 C1 1.312(8) . ?
N1 Ag1A 2.36(3) 5_666 ?
C1 C2 1.312(8) . ?
C1 H1 0.9300 . ?
C2 C3 1.312(8) . ?
C2 H2 0.9300 . ?
C3 C4 1.312(8) . ?
C3 H3 0.9300 . ?
C4 C5 1.312(8) . ?
C4 C12 1.346(10) . ?
C5 C6 1.307(17) . ?
N2 C6 1.425(8) . ?
N2 C10 1.425(8) . ?
N2 Ag1A 2.10(3) 5_666 ?
C6 C7 1.425(8) . ?
C7 C11 1.314(10) . ?
C7 C8 1.425(8) . ?
C8 C9 1.425(8) . ?
C8 H8 0.9300 . ?
C9 C10 1.425(8) . ?
C9 H9 0.9300 . ?
C10 H10 0.9300 . ?
C11 C12 1.311(10) . ?
C11 H11 0.9300 . ?
C12 H12 0.9300 . ?
C13 N5 1.307(19) . ?
C13 C14 1.45(2) . ?
C13 H13 0.9300 . ?
C14 C15 1.26(2) . ?
C14 H14 0.9300 . ?
C15 C16 1.38(2) . ?
C15 H15 0.9300 . ?
C16 C24 1.41(2) . ?
C16 C17 1.42(2) . ?
C17 C18 1.31(2) . ?
C17 H17 0.9300 . ?
C18 C19 1.47(2) . ?
C18 H18 0.9300 . ?
C19 C23 1.43(2) . ?
C19 C20 1.45(2) . ?
C20 C21 1.39(3) . ?
C20 H20 0.9300 . ?
C21 C22 1.42(2) . ?
C21 H21 0.9300 . ?
C22 N6 1.320(19) . ?
C22 H22 0.9300 . ?
C23 N6 1.336(16) . ?
C23 C24 1.406(18) . ?
C24 N5 1.367(15) . ?
C25 N3 1.27(2) . ?
C25 C26 1.37(3) . ?
C25 H25 0.9300 . ?
C26 C27 1.41(3) . ?
C26 H26 0.9300 . ?
C27 C28 1.42(2) . ?
C27 H27 0.9300 . ?
C28 C36 1.36(2) . ?
C28 C29 1.45(2) . ?
C29 C30 1.34(2) . ?
C29 H29 0.9300 . ?
C30 C31 1.44(2) . ?
C30 H30 0.9300 . ?
C31 C32 1.330(19) . ?
C31 C35 1.445(17) . ?
C32 C33 1.36(2) . ?
C32 H32 0.9300 . ?
C33 C34 1.38(2) . ?
C33 H33 0.9300 . ?
C34 N4 1.31(2) . ?
C34 H34 0.9300 . ?
C35 N4 1.375(16) . ?
C35 C36 1.425(17) . ?
C36 N3 1.355(18) . ?
C37 N7 1.357(16) . ?
C37 C38 1.382(18) . ?
C37 H37 0.9300 . ?
C38 C39 1.391(18) . ?
C38 H38 0.9300 . ?
C39 C40 1.367(17) . ?
C39 H39 0.9300 . ?
C40 C41 1.398(17) . ?
C40 C48 1.411(16) . ?
C41 C42 1.364(19) . ?
C41 H41 0.9300 . ?
C42 C43 1.391(19) . ?
C42 H42 0.9300 . ?
C43 C47 1.394(16) . ?
C43 C44 1.445(19) . ?
C44 C45 1.37(2) . ?
C44 H44 0.9300 . ?
C45 C46 1.344(19) . ?
C45 H45 0.9300 . ?
C46 N8 1.341(16) . ?
C46 H46 0.9300 . ?
C47 N8 1.349(14) . ?
C47 C48 1.463(16) . ?
C48 N7 1.358(15) . ?
N9 C49 1.343(7) . ?
N9 C53 1.343(7) . ?
C49 C50 1.343(7) . ?
C49 H49 0.9300 . ?
C50 C51 1.343(7) . ?
C50 H50 0.9300 . ?
C51 C52 1.343(7) . ?
C51 H51 0.9300 . ?
C52 C54 1.33(2) . ?
C52 C53 1.343(7) . ?
C53 C53 1.45(2) 3_756 ?
C54 C54 1.32(4) 3_756 ?
C54 H54 0.9300 . ?
